data_7132168
loop_
_publ_author_name
'Wang, Yi-Lin'
'Liu, Peng-Xiang'
'Zhang, Huan-Huan'
'Xu, Peng-Fei'
'Luo, Yong-Chun'

_publ_section_title
;
 Synthesis of benzo[<i>f</i>][1,2]thiazepine 1,1-dioxides based on the
 visible-light-mediated aza Patern&#xf2;-B&#xfc;chi reaction of
 benzo[<i>d</i>]isothiazole 1,1-dioxides with alkenes.
;
_journal_name_full 'Chemical communications (Cambridge, England)'
_journal_paper_doi 10.1039/d3cc03745b
_journal_year 2023
_chemical_formula_sum 'C13 H13 N O6 S'
_chemical_formula_weight 311.30
_space_group_crystal_system monoclinic
_space_group_IT_number 15
_space_group_name_Hall '-C 2yc'
_space_group_name_H-M_alt 'C 1 2/c 1'
_atom_sites_solution_hydrogens geom
_atom_sites_solution_primary direct
_atom_sites_solution_secondary difmap
_audit_creation_method SHELXL-2014/7
_audit_update_record
;
2023-09-11 deposited with the CCDC.	2023-09-21 downloaded from the CCDC.
;
_cell_angle_alpha 90
_cell_angle_beta 103.886(3)
_cell_angle_gamma 90
_cell_formula_units_Z 8
_cell_length_a 29.787(5)
_cell_length_b 7.0172(12)
_cell_length_c 13.601(2)
_cell_measurement_reflns_used 1716
_cell_measurement_temperature 296(2)
_cell_measurement_theta_max 26.77
_cell_measurement_theta_min 2.82
_cell_volume 2759.8(8)
_computing_cell_refinement 'Bruker SMART'
_computing_data_collection 'Bruker SMART APEX II'
_computing_data_reduction 'Bruker SAINT'
_computing_molecular_graphics SHELXTL
_computing_publication_material SHELXTL
_computing_structure_refinement 'SHELXL-2014/7 (Sheldrick, 2014)'
_computing_structure_solution 'SHELXL-2014/7 (Sheldrick, 2014)'
_diffrn_ambient_temperature 296(2)
_diffrn_detector_area_resol_mean 'fine-focus sealed tube'
_diffrn_measured_fraction_theta_full 0.999
_diffrn_measured_fraction_theta_max 0.884
_diffrn_measurement_device_type 'Bruker APEX II area detector'
_diffrn_measurement_method '\w scan'
_diffrn_radiation_type MoK\a
_diffrn_radiation_wavelength 0.71073
_diffrn_reflns_av_R_equivalents 0.0338
_diffrn_reflns_av_unetI/netI 0.0512
_diffrn_reflns_Laue_measured_fraction_full 0.999
_diffrn_reflns_Laue_measured_fraction_max 0.884
_diffrn_reflns_limit_h_max 42
_diffrn_reflns_limit_h_min -39
_diffrn_reflns_limit_k_max 8
_diffrn_reflns_limit_k_min -10
_diffrn_reflns_limit_l_max 16
_diffrn_reflns_limit_l_min -19
_diffrn_reflns_number 9211
_diffrn_reflns_point_group_measured_fraction_full 0.999
_diffrn_reflns_point_group_measured_fraction_max 0.884
_diffrn_reflns_theta_full 25.242
_diffrn_reflns_theta_max 31.255
_diffrn_reflns_theta_min 1.408
_exptl_absorpt_coefficient_mu 0.262
_exptl_absorpt_correction_type multi-scan
_exptl_absorpt_process_details SADABS
_exptl_crystal_colour colorless
_exptl_crystal_density_diffrn 1.498
_exptl_crystal_description block
_exptl_crystal_F_000 1296
_exptl_crystal_size_max 0.300
_exptl_crystal_size_mid 0.200
_exptl_crystal_size_min 0.200
_exptl_transmission_factor_max 0.7462
_exptl_transmission_factor_min 0.5954
_refine_diff_density_max 0.294
_refine_diff_density_min -0.307
_refine_diff_density_rms 0.051
_refine_ls_extinction_method none
_refine_ls_goodness_of_fit_ref 1.003
_refine_ls_hydrogen_treatment constr
_refine_ls_matrix_type full
_refine_ls_number_parameters 192
_refine_ls_number_reflns 3981
_refine_ls_number_restraints 0
_refine_ls_restrained_S_all 1.003
_refine_ls_R_factor_all 0.1001
_refine_ls_R_factor_gt 0.0510
_refine_ls_shift/su_max 0.000
_refine_ls_shift/su_mean 0.000
_refine_ls_structure_factor_coef Fsqd
_refine_ls_weighting_details 'w=1/[\s^2^(Fo^2^)+(0.0810P)^2^+0.0110P] where P=(Fo^2^+2Fc^2^)/3'
_refine_ls_weighting_scheme calc
_refine_ls_wR_factor_gt 0.1365
_refine_ls_wR_factor_ref 0.1631
_reflns_Friedel_coverage 0.000
_reflns_number_gt 2258
_reflns_number_total 3981
_reflns_threshold_expression 'I > 2\s(I)'
_cod_data_source_file d3cc03745b2.cif
_cod_data_source_block 1_a
_cod_depositor_comments
;
The following automatic conversions were performed:

data item '_exptl_absorpt_correction_type' value 'Multi-scan' was
changed to 'multi-scan' in accordance with the
/home/data/users/saulius/crontab/automatic-downloads/rss-feeds/RSC/lib/dictionaries/cif_core.dic
dictionary named 'cif_core.dic' version 2.4.2 last updated on
2011-04-26.

Automatic conversion script
Id: cif_fix_values 8170 2020-07-09 18:12:32Z antanas 
;
_cod_original_cell_volume 2759.9(8)
_cod_original_sg_symbol_H-M 'C 2/c'
_cod_database_code 7132168
_shelx_shelxl_version_number 2014/7
_shelx_space_group_comment
;
The symmetry employed for this shelxl refinement is uniquely defined
by the following loop, which should always be used as a source of
symmetry information in preference to the above space-group names.
They are only intended as comments.
;
_shelx_estimated_absorpt_t_min 0.926
_shelx_estimated_absorpt_t_max 0.949

loop_
_space_group_symop_operation_xyz
'x, y, z'
'-x, y, -z+1/2'
'x+1/2, y+1/2, z'
'-x+1/2, y+1/2, -z+1/2'
'-x, -y, -z'
'x, -y, z-1/2'
'-x+1/2, -y+1/2, -z'
'x+1/2, -y+1/2, z-1/2'

loop_
_atom_site_label
_atom_site_type_symbol
_atom_site_fract_x
_atom_site_fract_y
_atom_site_fract_z
_atom_site_U_iso_or_equiv
_atom_site_adp_type
_atom_site_occupancy
_atom_site_site_symmetry_order
_atom_site_calc_flag
_atom_site_refinement_flags_posn
_atom_site_refinement_flags_adp
_atom_site_refinement_flags_occupancy
_atom_site_disorder_assembly
_atom_site_disorder_group
C1 C 0.29407(7) 0.7654(3) 0.20309(15) 0.0423(5) Uani 1 1 d . . . . .
C2 C 0.24615(8) 0.7711(3) 0.17882(17) 0.0505(6) Uani 1 1 d . . . . .
H2 H 0.2292 0.7694 0.1118 0.061 Uiso 1 1 calc R U . . .
C3 C 0.22459(8) 0.7795(3) 0.25702(19) 0.0533(6) Uani 1 1 d . . . . .
H3 H 0.1925 0.7874 0.2432 0.064 Uiso 1 1 calc R U . . .
C4 C 0.25014(8) 0.7762(3) 0.35640(19) 0.0534(6) Uani 1 1 d . . . . .
H4 H 0.2348 0.7785 0.4085 0.064 Uiso 1 1 calc R U . . .
C5 C 0.29778(8) 0.7696(3) 0.38007(16) 0.0453(5) Uani 1 1 d . . . . .
H5 H 0.3146 0.7664 0.4472 0.054 Uiso 1 1 calc R U . . .
C6 C 0.37151(7) 0.7724(3) 0.31058(14) 0.0386(4) Uani 1 1 d . . . . .
C7 C 0.39217(9) 0.9995(3) 0.22782(18) 0.0610(7) Uani 1 1 d . . . . .
H7A H 0.3687 1.0885 0.1933 0.073 Uiso 1 1 calc R U . . .
H7B H 0.4221 1.0313 0.2158 0.073 Uiso 1 1 calc R U . . .
C8 C 0.44026(7) 0.9794(3) 0.41024(17) 0.0469(5) Uani 1 1 d . . . . .
C9 C 0.39487(7) 0.5985(3) 0.36581(16) 0.0421(5) Uani 1 1 d . . . . .
C10 C 0.43441(9) 0.4821(3) 0.52611(18) 0.0593(6) Uani 1 1 d . . . . .
H10A H 0.4577 0.4259 0.4960 0.071 Uiso 1 1 calc R U . . .
H10B H 0.4124 0.3838 0.5324 0.071 Uiso 1 1 calc R U . . .
C11 C 0.45608(12) 0.5609(5) 0.6260(2) 0.0877(10) Uani 1 1 d . . . . .
H11A H 0.4768 0.6617 0.6187 0.132 Uiso 1 1 calc R U . . .
H11B H 0.4730 0.4624 0.6681 0.132 Uiso 1 1 calc R U . . .
H11C H 0.4326 0.6102 0.6566 0.132 Uiso 1 1 calc R U . . .
C12 C 0.39313(7) 0.9743(3) 0.33960(16) 0.0483(5) Uani 1 1 d . . . . .
H12 H 0.3715 1.0605 0.3614 0.058 Uiso 1 1 calc R U . . .
C13 C 0.31981(7) 0.7680(3) 0.30226(14) 0.0370(4) Uani 1 1 d . . . . .
N1 N 0.37894(6) 0.7952(3) 0.20637(13) 0.0476(5) Uani 1 1 d . . . . .
O1 O 0.39680(6) 0.4477(2) 0.32661(13) 0.0636(5) Uani 1 1 d . . . . .
O2 O 0.41087(5) 0.6377(2) 0.46254(10) 0.0501(4) Uani 1 1 d . . . . .
O3 O 0.44289(5) 1.0454(2) 0.49782(12) 0.0613(5) Uani 1 1 d . . . . .
H3A H 0.4701 1.0501 0.5290 0.092 Uiso 1 1 calc R U . . .
O4 O 0.47416(6) 0.9191(3) 0.38019(13) 0.0687(5) Uani 1 1 d . . . . .
O5 O 0.32250(7) 0.9003(3) 0.04639(12) 0.0830(6) Uani 1 1 d . . . . .
O6 O 0.33065(6) 0.5604(3) 0.08455(14) 0.0786(6) Uani 1 1 d . . . . .
S1 S 0.33022(2) 0.75111(10) 0.11983(4) 0.0560(2) Uani 1 1 d . . . . .

loop_
_atom_site_aniso_label
_atom_site_aniso_U_11
_atom_site_aniso_U_22
_atom_site_aniso_U_33
_atom_site_aniso_U_23
_atom_site_aniso_U_13
_atom_site_aniso_U_12
C1 0.0410(11) 0.0431(11) 0.0360(10) -0.0002(9) -0.0040(8) -0.0053(9)
C2 0.0438(12) 0.0500(13) 0.0473(12) 0.0002(10) -0.0096(9) -0.0073(9)
C3 0.0391(11) 0.0492(13) 0.0664(15) 0.0002(11) 0.0025(10) -0.0013(9)
C4 0.0483(13) 0.0555(14) 0.0566(14) -0.0016(11) 0.0129(10) 0.0027(10)
C5 0.0465(12) 0.0485(13) 0.0369(10) -0.0029(9) 0.0023(8) 0.0010(9)
C6 0.0403(10) 0.0365(10) 0.0338(9) -0.0028(8) -0.0014(8) -0.0045(8)
C7 0.0550(14) 0.0568(15) 0.0600(14) 0.0146(12) -0.0084(11) -0.0166(11)
C8 0.0400(12) 0.0387(11) 0.0536(13) -0.0046(10) -0.0055(9) -0.0057(9)
C9 0.0395(11) 0.0388(11) 0.0443(11) -0.0014(9) 0.0030(8) -0.0031(8)
C10 0.0630(15) 0.0511(14) 0.0557(14) 0.0169(11) -0.0017(11) 0.0088(11)
C11 0.107(2) 0.088(2) 0.0513(15) 0.0091(14) -0.0141(15) 0.0112(18)
C12 0.0404(11) 0.0389(11) 0.0556(13) -0.0017(10) -0.0080(9) -0.0038(9)
C13 0.0378(10) 0.0327(10) 0.0353(9) -0.0017(8) -0.0013(8) -0.0012(8)
N1 0.0458(10) 0.0555(11) 0.0384(9) 0.0035(8) 0.0037(7) -0.0090(8)
O1 0.0834(12) 0.0430(9) 0.0586(10) -0.0072(8) 0.0055(9) 0.0081(8)
O2 0.0611(10) 0.0400(8) 0.0407(8) 0.0029(6) -0.0045(7) 0.0027(7)
O3 0.0528(9) 0.0559(10) 0.0622(11) -0.0159(8) -0.0117(8) 0.0044(8)
O4 0.0448(9) 0.0937(14) 0.0607(10) -0.0105(9) -0.0007(8) -0.0011(9)
O5 0.0800(13) 0.1198(17) 0.0392(9) 0.0286(10) -0.0054(8) -0.0245(11)
O6 0.0818(13) 0.0905(14) 0.0682(12) -0.0378(11) 0.0271(10) -0.0250(11)
S1 0.0545(4) 0.0760(5) 0.0327(3) -0.0029(3) 0.0013(2) -0.0161(3)

loop_
_atom_type_symbol
_atom_type_description
_atom_type_scat_dispersion_real
_atom_type_scat_dispersion_imag
_atom_type_scat_source
C C 0.0033 0.0016 'International Tables Vol C Tables 4.2.6.8 and 6.1.1.4'
H H 0.0000 0.0000 'International Tables Vol C Tables 4.2.6.8 and 6.1.1.4'
N N 0.0061 0.0033 'International Tables Vol C Tables 4.2.6.8 and 6.1.1.4'
O O 0.0106 0.0060 'International Tables Vol C Tables 4.2.6.8 and 6.1.1.4'
S S 0.1246 0.1234 'International Tables Vol C Tables 4.2.6.8 and 6.1.1.4'

loop_
_geom_angle_atom_site_label_1
_geom_angle_atom_site_label_2
_geom_angle_atom_site_label_3
_geom_angle
_geom_angle_site_symmetry_1
_geom_angle_site_symmetry_3
_geom_angle_publ_flag
C13 C1 C2 122.0(2) . . ?
C13 C1 S1 110.50(16) . . ?
C2 C1 S1 127.48(17) . . ?
C3 C2 C1 117.7(2) . . ?
C3 C2 H2 121.2 . . ?
C1 C2 H2 121.2 . . ?
C2 C3 C4 120.5(2) . . ?
C2 C3 H3 119.7 . . ?
C4 C3 H3 119.7 . . ?
C5 C4 C3 121.5(2) . . ?
C5 C4 H4 119.2 . . ?
C3 C4 H4 119.2 . . ?
C13 C5 C4 118.4(2) . . ?
C13 C5 H5 120.8 . . ?
C4 C5 H5 120.8 . . ?
N1 C6 C9 113.71(17) . . ?
N1 C6 C13 108.07(15) . . ?
C9 C6 C13 111.00(16) . . ?
N1 C6 C12 89.81(15) . . ?
C9 C6 C12 119.48(16) . . ?
C13 C6 C12 112.71(16) . . ?
N1 C7 C12 91.41(16) . . ?
N1 C7 H7A 113.4 . . ?
C12 C7 H7A 113.4 . . ?
N1 C7 H7B 113.4 . . ?
C12 C7 H7B 113.4 . . ?
H7A C7 H7B 110.7 . . ?
O4 C8 O3 124.06(19) . . ?
O4 C8 C12 119.2(2) . . ?
O3 C8 C12 116.7(2) . . ?
O1 C9 O2 126.0(2) . . ?
O1 C9 C6 124.04(19) . . ?
O2 C9 C6 109.93(17) . . ?
O2 C10 C11 107.9(2) . . ?
O2 C10 H10A 110.1 . . ?
C11 C10 H10A 110.1 . . ?
O2 C10 H10B 110.1 . . ?
C11 C10 H10B 110.1 . . ?
H10A C10 H10B 108.4 . . ?
C10 C11 H11A 109.5 . . ?
C10 C11 H11B 109.5 . . ?
H11A C11 H11B 109.5 . . ?
C10 C11 H11C 109.5 . . ?
H11A C11 H11C 109.5 . . ?
H11B C11 H11C 109.5 . . ?
C8 C12 C7 115.3(2) . . ?
C8 C12 C6 116.61(17) . . ?
C7 C12 C6 86.86(16) . . ?
C8 C12 H12 112.0 . . ?
C7 C12 H12 112.0 . . ?
C6 C12 H12 112.0 . . ?
C5 C13 C1 119.78(19) . . ?
C5 C13 C6 127.35(17) . . ?
C1 C13 C6 112.86(18) . . ?
C6 N1 C7 90.55(15) . . ?
C6 N1 S1 110.40(13) . . ?
C7 N1 S1 117.40(14) . . ?
C9 O2 C10 116.21(17) . . ?
C8 O3 H3A 109.5 . . ?
O6 S1 O5 117.84(13) . . ?
O6 S1 N1 109.68(11) . . ?
O5 S1 N1 109.00(10) . . ?
O6 S1 C1 109.28(10) . . ?
O5 S1 C1 113.06(12) . . ?
N1 S1 C1 95.72(9) . . ?

loop_
_geom_bond_atom_site_label_1
_geom_bond_atom_site_label_2
_geom_bond_distance
_geom_bond_site_symmetry_2
_geom_bond_publ_flag
C1 C13 1.382(3) . ?
C1 C2 1.386(3) . ?
C1 S1 1.743(2) . ?
C2 C3 1.369(3) . ?
C2 H2 0.9300 . ?
C3 C4 1.383(3) . ?
C3 H3 0.9300 . ?
C4 C5 1.379(3) . ?
C4 H4 0.9300 . ?
C5 C13 1.373(3) . ?
C5 H5 0.9300 . ?
C6 N1 1.495(3) . ?
C6 C9 1.512(3) . ?
C6 C13 1.517(3) . ?
C6 C12 1.567(3) . ?
C7 N1 1.497(3) . ?
C7 C12 1.524(3) . ?
C7 H7A 0.9700 . ?
C7 H7B 0.9700 . ?
C8 O4 1.251(3) . ?
C8 O3 1.263(3) . ?
C8 C12 1.499(3) . ?
C9 O1 1.193(2) . ?
C9 O2 1.316(2) . ?
C10 O2 1.463(2) . ?
C10 C11 1.465(3) . ?
C10 H10A 0.9700 . ?
C10 H10B 0.9700 . ?
C11 H11A 0.9600 . ?
C11 H11B 0.9600 . ?
C11 H11C 0.9600 . ?
C12 H12 0.9800 . ?
N1 S1 1.6634(18) . ?
O3 H3A 0.8200 . ?
O5 S1 1.4271(18) . ?
O6 S1 1.4225(19) . ?

loop_
_geom_torsion_atom_site_label_1
_geom_torsion_atom_site_label_2
_geom_torsion_atom_site_label_3
_geom_torsion_atom_site_label_4
_geom_torsion
_geom_torsion_site_symmetry_1
_geom_torsion_site_symmetry_2
_geom_torsion_site_symmetry_3
_geom_torsion_site_symmetry_4
_geom_torsion_publ_flag
C13 C1 C2 C3 0.0(3) . . . . ?
S1 C1 C2 C3 179.03(17) . . . . ?
C1 C2 C3 C4 -2.0(3) . . . . ?
C2 C3 C4 C5 1.7(3) . . . . ?
C3 C4 C5 C13 0.5(3) . . . . ?
N1 C6 C9 O1 -39.2(3) . . . . ?
C13 C6 C9 O1 82.9(3) . . . . ?
C12 C6 C9 O1 -143.3(2) . . . . ?
N1 C6 C9 O2 143.05(17) . . . . ?
C13 C6 C9 O2 -94.86(19) . . . . ?
C12 C6 C9 O2 38.9(3) . . . . ?
O4 C8 C12 C7 -31.7(3) . . . . ?
O3 C8 C12 C7 148.5(2) . . . . ?
O4 C8 C12 C6 68.1(3) . . . . ?
O3 C8 C12 C6 -111.8(2) . . . . ?
N1 C7 C12 C8 109.34(19) . . . . ?
N1 C7 C12 C6 -8.71(15) . . . . ?
N1 C6 C12 C8 -108.1(2) . . . . ?
C9 C6 C12 C8 9.3(3) . . . . ?
C13 C6 C12 C8 142.3(2) . . . . ?
N1 C6 C12 C7 8.72(15) . . . . ?
C9 C6 C12 C7 126.1(2) . . . . ?
C13 C6 C12 C7 -100.84(19) . . . . ?
C4 C5 C13 C1 -2.5(3) . . . . ?
C4 C5 C13 C6 176.22(19) . . . . ?
C2 C1 C13 C5 2.3(3) . . . . ?
S1 C1 C13 C5 -176.90(15) . . . . ?
C2 C1 C13 C6 -176.59(17) . . . . ?
S1 C1 C13 C6 4.2(2) . . . . ?
N1 C6 C13 C5 -172.41(18) . . . . ?
C9 C6 C13 C5 62.3(3) . . . . ?
C12 C6 C13 C5 -74.8(3) . . . . ?
N1 C6 C13 C1 6.4(2) . . . . ?
C9 C6 C13 C1 -118.94(19) . . . . ?
C12 C6 C13 C1 104.01(19) . . . . ?
C9 C6 N1 C7 -131.27(18) . . . . ?
C13 C6 N1 C7 105.02(17) . . . . ?
C12 C6 N1 C7 -8.86(15) . . . . ?
C9 C6 N1 S1 109.08(16) . . . . ?
C13 C6 N1 S1 -14.62(19) . . . . ?
C12 C6 N1 S1 -128.51(14) . . . . ?
C12 C7 N1 C6 9.12(16) . . . . ?
C12 C7 N1 S1 122.55(15) . . . . ?
O1 C9 O2 C10 2.1(3) . . . . ?
C6 C9 O2 C10 179.83(17) . . . . ?
C11 C10 O2 C9 170.9(2) . . . . ?
C6 N1 S1 O6 -97.64(15) . . . . ?
C7 N1 S1 O6 160.58(16) . . . . ?
C6 N1 S1 O5 132.00(15) . . . . ?
C7 N1 S1 O5 30.2(2) . . . . ?
C6 N1 S1 C1 15.21(15) . . . . ?
C7 N1 S1 C1 -86.58(17) . . . . ?
C13 C1 S1 O6 101.62(17) . . . . ?
C2 C1 S1 O6 -77.5(2) . . . . ?
C13 C1 S1 O5 -125.02(16) . . . . ?
C2 C1 S1 O5 55.8(2) . . . . ?
C13 C1 S1 N1 -11.56(16) . . . . ?
C2 C1 S1 N1 169.30(19) . . . . ?
